data_7107574
loop_
_publ_author_name
'Bidyut Kumar Dinda'
'Amit Kumar Jana'
'Dipakranjan Mal'

_publ_section_title
;
 Anionic [4+3] heteroannulation of 2-azidoacrylates: A direct synthesis of
 2-benzazepin-1-ones
;
_journal_name_full Chem.Commun.
_journal_page_first 3999
_journal_paper_doi 10.1039/c2cc30279a
_journal_volume 48
_journal_year 2012
_chemical_formula_sum 'C18 H15 N O4'
_chemical_formula_weight 309.31
_chemical_name_systematic
;
?
;
_space_group_IT_number 14
_symmetry_cell_setting monoclinic
_symmetry_space_group_name_Hall '-P 2ybc'
_symmetry_space_group_name_H-M 'P 1 21/c 1'
_atom_sites_solution_hydrogens geom
_atom_sites_solution_primary direct
_atom_sites_solution_secondary difmap
_audit_creation_method SHELXL-97
_cell_angle_alpha 90.00
_cell_angle_beta 95.382(5)
_cell_angle_gamma 90.00
_cell_formula_units_Z 4
_cell_length_a 7.7053(12)
_cell_length_b 18.113(3)
_cell_length_c 10.6268(17)
_cell_measurement_reflns_used 17416
_cell_measurement_temperature 293(2)
_cell_measurement_theta_max 25.00
_cell_measurement_theta_min 2.23
_cell_volume 1476.6(4)
_computing_structure_refinement 'SHELXL-97 (Sheldrick, 2008)'
_computing_structure_solution 'SHELXS-97 (Sheldrick, 1990)'
_diffrn_ambient_temperature 293(2)
_diffrn_measured_fraction_theta_full 1.000
_diffrn_measured_fraction_theta_max 1.000
_diffrn_measurement_device_type 'Bruker-APEX-II CCD area detector'
_diffrn_measurement_method hemisphere
_diffrn_radiation_monochromator graphite
_diffrn_radiation_source 'fine-focus sealed tube'
_diffrn_radiation_type MoK\a
_diffrn_radiation_wavelength 0.71073
_diffrn_reflns_av_R_equivalents 0.0338
_diffrn_reflns_av_sigmaI/netI 0.0222
_diffrn_reflns_limit_h_max 8
_diffrn_reflns_limit_h_min -9
_diffrn_reflns_limit_k_max 21
_diffrn_reflns_limit_k_min -21
_diffrn_reflns_limit_l_max 12
_diffrn_reflns_limit_l_min -12
_diffrn_reflns_number 17416
_diffrn_reflns_theta_full 25.00
_diffrn_reflns_theta_max 25.00
_diffrn_reflns_theta_min 2.23
_exptl_absorpt_coefficient_mu 0.099
_exptl_absorpt_correction_T_max 0.990
_exptl_absorpt_correction_T_min 0.988
_exptl_absorpt_correction_type multi-scan
_exptl_absorpt_process_details SADABS
_exptl_crystal_colour colorless
_exptl_crystal_density_diffrn 1.391
_exptl_crystal_density_meas ?
_exptl_crystal_density_method 'not measured'
_exptl_crystal_description Prism
_exptl_crystal_F_000 648
_exptl_crystal_size_max 0.25
_exptl_crystal_size_mid 0.1
_exptl_crystal_size_min 0.1
_refine_diff_density_max 1.074
_refine_diff_density_min -0.294
_refine_diff_density_rms 0.051
_refine_ls_extinction_method none
_refine_ls_goodness_of_fit_ref 1.073
_refine_ls_hydrogen_treatment mixed
_refine_ls_matrix_type full
_refine_ls_number_parameters 214
_refine_ls_number_reflns 2598
_refine_ls_number_restraints 0
_refine_ls_restrained_S_all 1.073
_refine_ls_R_factor_all 0.0665
_refine_ls_R_factor_gt 0.0543
_refine_ls_shift/su_max 0.046
_refine_ls_shift/su_mean 0.002
_refine_ls_structure_factor_coef Fsqd
_refine_ls_weighting_details 'calc w=1/[\s^2^(Fo^2^)+(0.0869P)^2^+0.8144P] where P=(Fo^2^+2Fc^2^)/3'
_refine_ls_weighting_scheme calc
_refine_ls_wR_factor_gt 0.1531
_refine_ls_wR_factor_ref 0.1636
_reflns_number_gt 2099
_reflns_number_total 2598
_reflns_threshold_expression >2\s(I)
_cod_data_source_file c2cc30279a.txt
_cod_data_source_block bkd169
_cod_depositor_comments
;
The following automatic conversions were performed:

'_exptl_crystal_density_meas' value 'not measured' was changed to '?'
- the value is perceived as not measured.

Automatic conversion script
Id: cif_fix_values 3008 2015-01-20 13:52:24Z robertas 
;
_cod_original_sg_symbol_H-M P21/c
_cod_database_code 7107574

loop_
_symmetry_equiv_pos_as_xyz
'x, y, z'
'-x, y+1/2, -z+1/2'
'-x, -y, -z'
'x, -y-1/2, z-1/2'

loop_
_atom_site_label
_atom_site_type_symbol
_atom_site_fract_x
_atom_site_fract_y
_atom_site_fract_z
_atom_site_U_iso_or_equiv
_atom_site_adp_type
_atom_site_occupancy
_atom_site_symmetry_multiplicity
_atom_site_calc_flag
_atom_site_refinement_flags
C1 C 0.4043(3) 0.42374(14) 0.1306(2) 0.0405(6) Uani 1 1 d .
C2 C 0.1718(3) 0.51486(13) 0.1723(2) 0.0376(5) Uani 1 1 d .
C3 C 0.1873(3) 0.59564(13) 0.1980(2) 0.0386(6) Uani 1 1 d .
C4 C 0.1760(5) 0.68790(16) 0.3534(3) 0.0663(9) Uani 1 1 d .
H4A H 0.1711 0.6922 0.4430 0.099 Uiso 1 1 calc R
H4B H 0.0751 0.7108 0.3102 0.099 Uiso 1 1 calc R
H4C H 0.2792 0.7119 0.3298 0.099 Uiso 1 1 calc R
C5 C 0.0368(3) 0.47433(13) 0.2016(2) 0.0366(5) Uani 1 1 d .
C6 C -0.1090(3) 0.50632(12) 0.2664(2) 0.0352(5) Uani 1 1 d .
C7 C -0.2045(3) 0.56513(14) 0.2132(2) 0.0456(6) Uani 1 1 d .
H7 H -0.1796 0.5836 0.1352 0.055 Uiso 1 1 calc R
C8 C -0.3362(4) 0.59673(16) 0.2744(3) 0.0543(7) Uani 1 1 d .
H8 H -0.4002 0.6358 0.2373 0.065 Uiso 1 1 calc R
C9 C -0.3726(4) 0.57037(16) 0.3905(3) 0.0529(7) Uani 1 1 d .
H9 H -0.4595 0.5923 0.4329 0.063 Uiso 1 1 calc R
C10 C -0.2801(4) 0.51158(16) 0.4432(3) 0.0513(7) Uani 1 1 d .
H10 H -0.3052 0.4936 0.5214 0.062 Uiso 1 1 calc R
C11 C -0.1510(3) 0.47903(14) 0.3821(2) 0.0435(6) Uani 1 1 d .
H11 H -0.0912 0.4385 0.4181 0.052 Uiso 1 1 calc R
C12 C 0.0336(3) 0.39296(14) 0.1657(2) 0.0412(6) Uani 1 1 d .
H12 H 0.0588 0.3892 0.0772 0.049 Uiso 1 1 calc R
C13 C 0.1797(3) 0.35456(12) 0.2466(2) 0.0377(5) Uani 1 1 d .
C14 C 0.1456(3) 0.30376(13) 0.3390(3) 0.0460(6) Uani 1 1 d .
H14 H 0.0309 0.2944 0.3546 0.055 Uiso 1 1 calc R
C15 C 0.2793(4) 0.26712(15) 0.4080(3) 0.0526(7) Uani 1 1 d .
H15 H 0.2545 0.2336 0.4701 0.063 Uiso 1 1 calc R
C16 C 0.4503(4) 0.28008(15) 0.3850(3) 0.0525(7) Uani 1 1 d .
H16 H 0.5403 0.2544 0.4302 0.063 Uiso 1 1 calc R
C17 C 0.4870(3) 0.33092(15) 0.2954(2) 0.0464(6) Uani 1 1 d .
H17 H 0.6022 0.3396 0.2804 0.056 Uiso 1 1 calc R
C18 C 0.3530(3) 0.36983(13) 0.2262(2) 0.0390(6) Uani 1 1 d .
N1 N 0.3113(3) 0.48706(12) 0.1091(2) 0.0422(5) Uani 1 1 d .
H1 H 0.354(4) 0.5147(16) 0.062(3) 0.051 Uiso 1 1 d .
O1 O 0.5325(2) 0.41241(11) 0.07245(19) 0.0547(5) Uani 1 1 d .
O2 O 0.1800(2) 0.61104(9) 0.31912(16) 0.0464(5) Uani 1 1 d .
O3 O 0.2070(3) 0.64136(10) 0.11751(19) 0.0607(6) Uani 1 1 d .
O4 O -0.1257(2) 0.35845(11) 0.1771(2) 0.0554(5) Uani 1 1 d .
H4 H -0.233(4) 0.3772(17) 0.107(3) 0.067 Uiso 1 1 d .

loop_
_atom_site_aniso_label
_atom_site_aniso_U_11
_atom_site_aniso_U_22
_atom_site_aniso_U_33
_atom_site_aniso_U_23
_atom_site_aniso_U_13
_atom_site_aniso_U_12
C1 0.0300(12) 0.0429(14) 0.0495(14) -0.0055(11) 0.0087(10) -0.0014(10)
C2 0.0330(12) 0.0385(13) 0.0426(13) 0.0003(10) 0.0099(10) 0.0012(10)
C3 0.0310(12) 0.0367(13) 0.0487(14) 0.0043(11) 0.0073(10) 0.0004(10)
C4 0.091(2) 0.0393(15) 0.0672(19) -0.0110(14) 0.0023(17) 0.0008(15)
C5 0.0314(12) 0.0361(13) 0.0429(13) 0.0009(10) 0.0059(9) 0.0019(9)
C6 0.0288(12) 0.0337(12) 0.0434(13) 0.0007(10) 0.0053(9) -0.0028(9)
C7 0.0398(14) 0.0502(15) 0.0476(14) 0.0114(12) 0.0085(11) 0.0052(11)
C8 0.0432(15) 0.0474(16) 0.0737(19) 0.0103(14) 0.0132(13) 0.0138(12)
C9 0.0406(14) 0.0552(17) 0.0657(17) -0.0070(14) 0.0197(12) 0.0025(12)
C10 0.0489(15) 0.0623(18) 0.0447(14) 0.0056(12) 0.0152(12) -0.0018(13)
C11 0.0374(13) 0.0442(14) 0.0497(14) 0.0100(11) 0.0078(11) 0.0021(11)
C12 0.0306(12) 0.0391(13) 0.0546(14) -0.0057(11) 0.0077(10) -0.0027(10)
C13 0.0346(13) 0.0311(12) 0.0485(13) -0.0077(10) 0.0091(10) -0.0015(9)
C14 0.0432(14) 0.0350(13) 0.0613(16) -0.0016(12) 0.0131(12) -0.0033(11)
C15 0.0639(18) 0.0398(14) 0.0549(16) 0.0020(12) 0.0093(13) -0.0040(13)
C16 0.0528(16) 0.0446(15) 0.0583(16) -0.0003(13) -0.0050(13) 0.0055(12)
C17 0.0354(13) 0.0469(15) 0.0565(15) -0.0076(12) 0.0025(11) 0.0028(11)
C18 0.0351(12) 0.0360(13) 0.0464(13) -0.0073(10) 0.0075(10) 0.0003(10)
N1 0.0373(11) 0.0392(12) 0.0529(12) 0.0024(9) 0.0181(9) -0.0016(9)
O1 0.0412(10) 0.0589(12) 0.0681(12) 0.0044(9) 0.0261(9) 0.0082(9)
O2 0.0569(11) 0.0350(9) 0.0468(10) 0.0008(7) 0.0012(8) 0.0000(8)
O3 0.0800(15) 0.0446(11) 0.0604(12) 0.0098(9) 0.0217(10) -0.0046(10)
O4 0.0408(10) 0.0479(11) 0.0775(14) 0.0061(9) 0.0047(9) -0.0066(8)

loop_
_atom_type_symbol
_atom_type_description
_atom_type_scat_dispersion_real
_atom_type_scat_dispersion_imag
_atom_type_scat_source
C C 0.0033 0.0016 'International Tables Vol C Tables 4.2.6.8 and 6.1.1.4'
H H 0.0000 0.0000 'International Tables Vol C Tables 4.2.6.8 and 6.1.1.4'
N N 0.0061 0.0033 'International Tables Vol C Tables 4.2.6.8 and 6.1.1.4'
O O 0.0106 0.0060 'International Tables Vol C Tables 4.2.6.8 and 6.1.1.4'

loop_
_geom_angle_atom_site_label_1
_geom_angle_atom_site_label_2
_geom_angle_atom_site_label_3
_geom_angle
O1 C1 N1 119.4(2)
O1 C1 C18 120.7(2)
N1 C1 C18 119.9(2)
C5 C2 N1 124.1(2)
C5 C2 C3 123.2(2)
N1 C2 C3 112.7(2)
O3 C3 O2 124.2(2)
O3 C3 C2 123.7(2)
O2 C3 C2 112.0(2)
O2 C4 H4A 109.5
O2 C4 H4B 109.5
H4A C4 H4B 109.5
O2 C4 H4C 109.5
H4A C4 H4C 109.5
H4B C4 H4C 109.5
C2 C5 C6 122.2(2)
C2 C5 C12 118.0(2)
C6 C5 C12 119.8(2)
C7 C6 C11 118.4(2)
C7 C6 C5 120.4(2)
C11 C6 C5 121.2(2)
C8 C7 C6 120.9(2)
C8 C7 H7 119.6
C6 C7 H7 119.6
C9 C8 C7 120.0(2)
C9 C8 H8 120.0
C7 C8 H8 120.0
C8 C9 C10 119.6(2)
C8 C9 H9 120.2
C10 C9 H9 120.2
C9 C10 C11 120.8(2)
C9 C10 H10 119.6
C11 C10 H10 119.6
C10 C11 C6 120.3(2)
C10 C11 H11 119.8
C6 C11 H11 119.8
O4 C12 C13 110.9(2)
O4 C12 C5 114.0(2)
C13 C12 C5 107.89(19)
O4 C12 H12 107.9
C13 C12 H12 107.9
C5 C12 H12 107.9
C14 C13 C18 119.1(2)
C14 C13 C12 121.6(2)
C18 C13 C12 119.3(2)
C15 C14 C13 120.9(2)
C15 C14 H14 119.5
C13 C14 H14 119.5
C14 C15 C16 120.1(3)
C14 C15 H15 119.9
C16 C15 H15 119.9
C17 C16 C15 119.9(3)
C17 C16 H16 120.1
C15 C16 H16 120.1
C16 C17 C18 120.8(2)
C16 C17 H17 119.6
C18 C17 H17 119.6
C13 C18 C17 119.1(2)
C13 C18 C1 123.6(2)
C17 C18 C1 117.3(2)
C1 N1 C2 129.2(2)
C1 N1 H1 113(2)
C2 N1 H1 117(2)
C3 O2 C4 117.0(2)
C12 O4 H4 114.3(16)

loop_
_geom_bond_atom_site_label_1
_geom_bond_atom_site_label_2
_geom_bond_distance
C1 O1 1.231(3)
C1 N1 1.360(3)
C1 C18 1.489(3)
C2 C5 1.334(3)
C2 N1 1.413(3)
C2 C3 1.491(3)
C3 O3 1.210(3)
C3 O2 1.323(3)
C4 O2 1.440(3)
C4 H4A 0.9600
C4 H4B 0.9600
C4 H4C 0.9600
C5 C6 1.489(3)
C5 C12 1.522(3)
C6 C7 1.385(3)
C6 C11 1.391(3)
C7 C8 1.379(4)
C7 H7 0.9300
C8 C9 1.376(4)
C8 H8 0.9300
C9 C10 1.372(4)
C9 H9 0.9300
C10 C11 1.372(4)
C10 H10 0.9300
C11 H11 0.9300
C12 O4 1.393(3)
C12 C13 1.519(3)
C12 H12 0.9800
C13 C14 1.389(4)
C13 C18 1.400(3)
C14 C15 1.377(4)
C14 H14 0.9300
C15 C16 1.383(4)
C15 H15 0.9300
C16 C17 1.373(4)
C16 H16 0.9300
C17 C18 1.400(4)
C17 H17 0.9300
N1 H1 0.80(3)
O4 H4 1.11(3)

loop_
_geom_hbond_atom_site_label_D
_geom_hbond_atom_site_label_H
_geom_hbond_atom_site_label_A
_geom_hbond_distance_DH
_geom_hbond_distance_HA
_geom_hbond_distance_DA
_geom_hbond_angle_DHA
_geom_hbond_site_symmetry_A
N1 H1 O1 0.80(3) 2.19(3) 2.986(3) 178(3) 3_665
O4 H4 O1 1.11(3) 1.92(3) 2.929(3) 149(2) 1_455
O4 H4 O3 1.11(3) 2.44(3) 3.135(3) 119(2) 3_565

loop_
_geom_torsion_atom_site_label_1
_geom_torsion_atom_site_label_2
_geom_torsion_atom_site_label_3
_geom_torsion_atom_site_label_4
_geom_torsion
C5 C2 C3 O3 -124.1(3)
N1 C2 C3 O3 53.4(3)
C5 C2 C3 O2 57.0(3)
N1 C2 C3 O2 -125.5(2)
N1 C2 C5 C6 -178.9(2)
C3 C2 C5 C6 -1.7(4)
N1 C2 C5 C12 0.5(4)
C3 C2 C5 C12 177.7(2)
C2 C5 C6 C7 57.5(3)
C12 C5 C6 C7 -121.9(3)
C2 C5 C6 C11 -121.4(3)
C12 C5 C6 C11 59.2(3)
C11 C6 C7 C8 1.1(4)
C5 C6 C7 C8 -177.8(2)
C6 C7 C8 C9 0.7(4)
C7 C8 C9 C10 -1.5(5)
C8 C9 C10 C11 0.4(4)
C9 C10 C11 C6 1.5(4)
C7 C6 C11 C10 -2.2(4)
C5 C6 C11 C10 176.8(2)
C2 C5 C12 O4 -168.1(2)
C6 C5 C12 O4 11.2(3)
C2 C5 C12 C13 68.2(3)
C6 C5 C12 C13 -112.5(2)
O4 C12 C13 C14 -13.6(3)
C5 C12 C13 C14 111.9(2)
O4 C12 C13 C18 165.4(2)
C5 C12 C13 C18 -69.1(3)
C18 C13 C14 C15 -1.7(4)
C12 C13 C14 C15 177.3(2)
C13 C14 C15 C16 -0.6(4)
C14 C15 C16 C17 1.6(4)
C15 C16 C17 C18 -0.2(4)
C14 C13 C18 C17 3.0(3)
C12 C13 C18 C17 -176.0(2)
C14 C13 C18 C1 -179.4(2)
C12 C13 C18 C1 1.6(3)
C16 C17 C18 C13 -2.1(4)
C16 C17 C18 C1 -179.8(2)
O1 C1 C18 C13 -144.6(2)
N1 C1 C18 C13 36.9(3)
O1 C1 C18 C17 33.0(3)
N1 C1 C18 C17 -145.5(2)
O1 C1 N1 C2 -173.3(2)
C18 C1 N1 C2 5.2(4)
C5 C2 N1 C1 -45.8(4)
C3 C2 N1 C1 136.8(3)
O3 C3 O2 C4 7.2(4)
C2 C3 O2 C4 -173.9(2)
